data_7702009
loop_
_publ_author_name
'Bodman, Samantha E.'
'Fitchett, Christopher M.'

_publ_section_title
;
 Conformational control of the self-assembly of triple helicates and [2
 \\times 2]-grids from zinc(II) and 3,6-di(2-pyridyl)pyridazine based
 ligands.
;
_journal_issue 33
_journal_name_full 'Dalton transactions (Cambridge, England : 2003)'
_journal_page_first 12606
_journal_page_last 12613
_journal_paper_doi 10.1039/c4dt01416b
_journal_volume 43
_journal_year 2014
_chemical_formula_moiety 'C72 H64 N16 O4 Zn4, 6(Cl O4), 1.25(H2 O), 5(C2 H3 N)'
_chemical_formula_sum 'C82 H81.5 Cl6 N21 O29.25 Zn4'
_chemical_formula_weight 2303.36
_space_group_crystal_system monoclinic
_space_group_IT_number 14
_space_group_name_Hall '-P 2yn'
_space_group_name_H-M_alt 'P 1 21/n 1'
_atom_sites_solution_hydrogens mixed
_atom_sites_solution_primary direct
_audit_creation_date 2014-04-21
_audit_creation_method
;
Olex2 1.2
(compiled 2014.03.20 svn.r2918 for OlexSys, GUI svn.r4816)
;
_cell_angle_alpha 90
_cell_angle_beta 92.979(2)
_cell_angle_gamma 90
_cell_formula_units_Z 4
_cell_length_a 16.7902(5)
_cell_length_b 22.1991(4)
_cell_length_c 27.0999(7)
_cell_measurement_reflns_used 19610
_cell_measurement_temperature 285.93(10)
_cell_measurement_theta_max 73.0760
_cell_measurement_theta_min 3.0090
_cell_volume 10087.2(4)
_computing_cell_refinement
;
CrysAlisPro, Agilent Technologies,
Version 1.171.36.28 (release 01-02-2013 CrysAlis171 .NET)
(compiled Feb  1 2013,16:14:44)
;
_computing_data_collection
;
CrysAlisPro, Agilent Technologies,
Version 1.171.36.28 (release 01-02-2013 CrysAlis171 .NET)
(compiled Feb  1 2013,16:14:44)
;
_computing_data_reduction
;
CrysAlisPro, Agilent Technologies,
Version 1.171.36.28 (release 01-02-2013 CrysAlis171 .NET)
(compiled Feb  1 2013,16:14:44)
;
_computing_molecular_graphics 'Olex2 (Dolomanov et al., 2009)'
_computing_publication_material 'Olex2 (Dolomanov et al., 2009)'
_computing_structure_refinement 'ShelXL (Sheldrick, 2008)'
_computing_structure_solution 'ShelXS (Sheldrick, 2008)'
_diffrn_ambient_temperature 285.93(10)
_diffrn_detector_area_resol_mean 21.3001
_diffrn_measured_fraction_theta_full 0.998
_diffrn_measured_fraction_theta_max 0.967
_diffrn_measurement_device_type 'SuperNova, Dual, Cu at zero, Atlas'
_diffrn_measurement_method '\w scans'
_diffrn_orient_matrix_UB_11 -0.0536717000
_diffrn_orient_matrix_UB_12 0.0200407000
_diffrn_orient_matrix_UB_13 0.0414423000
_diffrn_orient_matrix_UB_21 -0.0661621000
_diffrn_orient_matrix_UB_22 0.0171608000
_diffrn_orient_matrix_UB_23 -0.0389550000
_diffrn_orient_matrix_UB_31 -0.0343330000
_diffrn_orient_matrix_UB_32 -0.0641980000
_diffrn_orient_matrix_UB_33 0.0024582000
_diffrn_radiation_monochromator mirror
_diffrn_radiation_type CuK\a
_diffrn_radiation_wavelength 1.54184
_diffrn_reflns_av_R_equivalents 0.0234
_diffrn_reflns_av_unetI/netI 0.0206
_diffrn_reflns_Laue_measured_fraction_full 0.998
_diffrn_reflns_Laue_measured_fraction_max 0.967
_diffrn_reflns_limit_h_max 20
_diffrn_reflns_limit_h_min -20
_diffrn_reflns_limit_k_max 18
_diffrn_reflns_limit_k_min -26
_diffrn_reflns_limit_l_max 33
_diffrn_reflns_limit_l_min -32
_diffrn_reflns_number 57739
_diffrn_reflns_point_group_measured_fraction_full 0.998
_diffrn_reflns_point_group_measured_fraction_max 0.967
_diffrn_reflns_theta_full 67.684
_diffrn_reflns_theta_max 74.010
_diffrn_reflns_theta_min 3.027
_diffrn_source 'SuperNova (Cu) X-ray Source'
_exptl_absorpt_coefficient_mu 3.273
_exptl_absorpt_correction_T_max 1.00000
_exptl_absorpt_correction_T_min 0.63725
_exptl_absorpt_correction_type multi-scan
_exptl_absorpt_process_details
;
CrysAlisPro, Agilent Technologies,
Version 1.171.36.28 (release 01-02-2013 CrysAlis171 .NET)
(compiled Feb  1 2013,16:14:44)
Empirical absorption correction using spherical harmonics,
 implemented in SCALE3 ABSPACK scaling algorithm.
;
_exptl_crystal_colour colourless
_exptl_crystal_colour_primary colourless
_exptl_crystal_density_diffrn 1.515
_exptl_crystal_description block
_exptl_crystal_F_000 4696
_exptl_crystal_size_max 0.32
_exptl_crystal_size_mid 0.2
_exptl_crystal_size_min 0.11
_refine_diff_density_max 1.775
_refine_diff_density_min -1.085
_refine_diff_density_rms 0.117
_refine_ls_extinction_method none
_refine_ls_goodness_of_fit_ref 1.079
_refine_ls_hydrogen_treatment constr
_refine_ls_matrix_type full
_refine_ls_number_parameters 1431
_refine_ls_number_reflns 19796
_refine_ls_number_restraints 62
_refine_ls_restrained_S_all 1.081
_refine_ls_R_factor_all 0.0958
_refine_ls_R_factor_gt 0.0776
_refine_ls_shift/su_max 0.001
_refine_ls_shift/su_mean 0.000
_refine_ls_structure_factor_coef Fsqd
_refine_ls_weighting_details 'w=1/[\s^2^(Fo^2^)+(0.1656P)^2^+14.4458P] where P=(Fo^2^+2Fc^2^)/3'
_refine_ls_weighting_scheme calc
_refine_ls_wR_factor_gt 0.2435
_refine_ls_wR_factor_ref 0.2633
_reflns_Friedel_coverage 0.000
_reflns_number_gt 15288
_reflns_number_total 19796
_reflns_threshold_expression 'I > 2\s(I)'
_cod_data_source_file c4dt01416b2.cif
_cod_data_source_block 4
_cod_database_code 7702009
_shelxl_version_number 2014-3
_chemical_oxdiff_formula c17h20n6o4cl1zn1
_shelx_space_group_comment
;
The symmetry employed for this shelxl refinement is uniquely defined
by the following loop, which should always be used as a source of
symmetry information in preference to the above space-group names.
They are only intended as comments.
;
_reflns_odcompleteness_completeness 99.80
_reflns_odcompleteness_iscentric 1
_reflns_odcompleteness_theta 66.97
_olex2_refinement_description
;
1. Fixed Uiso
 At 1.2 times of:
  All C(H) groups, All C(H,H) groups, All C(H,H,H,H) groups
 At 1.5 times of:
  All C(H,H,H) groups
2. Rigid bond restraints
 N102, C103, C104
 with sigma for 1-2 distances of 0.002 and sigma for 1-3 distances of 0.002
3. Uiso/Uaniso restraints and constraints
C109: within 1.7A with sigma of 0.004 and sigma for terminal atoms of 0.008
C112: within 1.7A with sigma of 0.004 and sigma for terminal atoms of 0.008
C104 \\sim C103 \\sim N102: within 1.7A with sigma of 0.01 and sigma for
terminal atoms of 0.02
Uanis(O43) \\sim Ueq: with sigma of 0.1 and sigma for terminal atoms of 0.2
Uanis(O38) \\sim Ueq: with sigma of 0.001 and sigma for terminal atoms of 0.002
Uanis(O44) \\sim Ueq: with sigma of 0.01 and sigma for terminal atoms of 0.02
Uanis(N111) \\sim Ueq, Uanis(C112) \\sim Ueq, Uanis(C113) \\sim Ueq: with sigma
of 0.01 and sigma for terminal atoms of 0.02
4. Same fragment restrains
{Cl16, O17, O18, O19, O20}
as
{Cl34, O35, O36, O37, O38}
{C94, C95}
as
{C103, C104}
5. Others
 Sof(O24)=Sof(O25)=Sof(O27)=1-FVAR(1)
 Sof(O22)=Sof(O23)=Sof(O26)=FVAR(1)
 Sof(N93)=Sof(C94)=Sof(C95)=Sof(H95A)=Sof(H95B)=Sof(H95C)=1-FVAR(2)
 Sof(N102)=Sof(C103)=Sof(C104)=Sof(H10G)=Sof(H10H)=Sof(H10I)=FVAR(2)
 Sof(H50C)=Sof(H50D)=Sof(H52C)=Sof(H52D)=Sof(C52A)=Sof(H52E)=Sof(H52F)=1-FVAR(3)
 Sof(H50A)=Sof(H50B)=Sof(C51A)=Sof(H51A)=Sof(H51B)=Sof(H52A)=Sof(H52B)=FVAR(3)
 Fixed Sof: Cl34(0.25) O35(0.25) O36(0.25) O37(0.25) O38(0.25) Cl29(0.75)
 O30(0.75) O31(0.75) O32(0.75) O33(0.75) O44(0.25) N108(0.5) C109(0.5)
 C110(0.5) H11A(0.5) H11B(0.5) H11C(0.5) N105(0.75) C106(0.75) C107(0.75)
 H10A(0.75) H10B(0.75) H10C(0.75) N111(0.75) C112(0.75) C113(0.75) H11D(0.75)
 H11E(0.75) H11F(0.75)
6.a Riding coordinates:
 C104(H10G,H10H,H10I)
6.b Secondary CH2 refined with riding coordinates:
 C5(H5A,H5B), C6(H6A,H6B), C7(H7A,H7B), C8(H8A,H8B), C27(H27A,H27B), C28(H28A,
 H28B), C29(H29A,H29B), C30(H30A,H30B), C49(H49A,H49B), C50(H50A,H50B),
 C50(H50C,H50D), C51A(H51A,H51B), C52(H52A,H52B), C52(H52C,H52D), C52A(H52E,
 H52F), C71(H71A,H71B), C72(H72A,H72B), C73(H73A,H73B), C74(H74A,H74B)
6.c Aromatic/amide H refined with riding coordinates:
 C13(H13), C14(H14), C15(H15), C16(H16), C19(H19), C20(H20), C21(H21),
 C22(H22), C35(H35), C36(H36), C37(H37), C38(H38), C41(H41), C42(H42), C43(H43),
  C44(H44), C57(H57), C58(H58), C59(H59), C60(H60), C63(H63), C64(H64),
 C65(H65), C66(H66), C79(H79), C80(H80), C81(H81), C82(H82), C85(H85), C86(H86),
  C87(H87), C88(H88)
6.d Idealised Me refined with riding coordinates:
 C95(H95A,H95B,H95C)
6.e Idealised Me refined as rotating group:
 C110(H11A,H11B,H11C), C107(H10A,H10B,H10C), C98(H98A,H98B,H98C), C113(H11D,
 H11E,H11F), C101(H10D,H10E,H10F)
;
_olex2_computing_structure_refinement_long 'ShelXL (Sheldrick, 2008)'

loop_
_space_group_symop_operation_xyz
'x, y, z'
'-x+1/2, y+1/2, -z+1/2'
'-x, -y, -z'
'x-1/2, -y-1/2, z-1/2'

loop_
_atom_site_label
_atom_site_type_symbol
_atom_site_fract_x
_atom_site_fract_y
_atom_site_fract_z
_atom_site_U_iso_or_equiv
_atom_site_adp_type
_atom_site_occupancy
_atom_site_site_symmetry_order
_atom_site_calc_flag
_atom_site_refinement_flags_posn
_atom_site_refinement_flags_adp
_atom_site_refinement_flags_occupancy
_atom_site_disorder_assembly
_atom_site_disorder_group
Zn1 Zn 0.42108(4) 0.94133(3) 0.68295(2) 0.04454(17) Uani 1 1 d . . . . .
Zn2 Zn 0.53380(4) 0.94947(3) 0.79590(2) 0.04181(17) Uani 1 1 d . . . . .
Zn3 Zn 0.53323(4) 0.79125(3) 0.80110(2) 0.04191(17) Uani 1 1 d . . . . .
Zn4 Zn 0.42537(4) 0.78635(3) 0.68731(2) 0.04812(18) Uani 1 1 d . . . . .
O39 O 0.57265(19) 0.86818(12) 0.76053(11) 0.0409(6) Uani 1 1 d . . . . .
O40 O 0.42558(19) 0.92382(13) 0.76112(11) 0.0423(6) Uani 1 1 d . . . . .
O41 O 0.4879(2) 0.86459(13) 0.68004(11) 0.0454(7) Uani 1 1 d . . . . .
O42 O 0.42615(19) 0.80997(13) 0.76303(11) 0.0441(7) Uani 1 1 d . . . . .
N1 N 0.5287(2) 0.99932(16) 0.69164(13) 0.0435(8) Uani 1 1 d . . . . .
N2 N 0.5741(2) 0.99734(15) 0.73343(13) 0.0415(8) Uani 1 1 d . . . . .
N11 N 0.4387(3) 0.97704(18) 0.61157(14) 0.0508(9) Uani 1 1 d . . . . .
N17 N 0.6535(2) 0.97189(16) 0.81663(13) 0.0442(8) Uani 1 1 d . . . . .
N23 N 0.5329(3) 0.73022(16) 0.70069(13) 0.0466(9) Uani 1 1 d . . . . .
N24 N 0.5764(2) 0.73615(16) 0.74277(13) 0.0441(8) Uani 1 1 d . . . . .
N33 N 0.4477(3) 0.74470(19) 0.61717(15) 0.0610(11) Uani 1 1 d . . . . .
N39 N 0.6533(2) 0.77018(17) 0.82524(13) 0.0464(9) Uani 1 1 d . . . . .
N45 N 0.3095(2) 0.89250(16) 0.67152(14) 0.0462(8) Uani 1 1 d . . . . .
N46 N 0.3119(3) 0.83254(17) 0.67010(14) 0.0472(9) Uani 1 1 d . . . . .
N55 N 0.3298(3) 1.00583(16) 0.69237(14) 0.0473(9) Uani 1 1 d . . . . .
N61 N 0.3348(3) 0.71872(18) 0.69240(16) 0.0547(10) Uani 1 1 d . . . . .
N67 N 0.5040(2) 0.90586(17) 0.86267(13) 0.0422(8) Uani 1 1 d . . . . .
N68 N 0.5046(2) 0.84564(17) 0.86487(13) 0.0437(8) Uani 1 1 d . . . . .
N77 N 0.4912(2) 1.01948(17) 0.84000(14) 0.0456(8) Uani 1 1 d . . . . .
N83 N 0.4924(3) 0.72812(18) 0.85235(15) 0.0498(9) Uani 1 1 d . . . . .
C3 C 0.6516(3) 1.00932(19) 0.73348(17) 0.0449(10) Uani 1 1 d . . . . .
C4 C 0.6897(3) 1.0213(2) 0.68931(18) 0.0511(11) Uani 1 1 d . . . . .
C5 C 0.7794(4) 1.0196(3) 0.6871(2) 0.0676(15) Uani 1 1 d . . . . .
H5A H 0.8010 0.9908 0.7111 0.081 Uiso 1 1 calc R . . . .
H5B H 0.8010 1.0589 0.6958 0.081 Uiso 1 1 calc R . . . .
C6 C 0.8052(4) 1.0023(4) 0.6360(2) 0.090(2) Uani 1 1 d . . . . .
H6A H 0.7885 0.9614 0.6281 0.108 Uiso 1 1 calc R . . . .
H6B H 0.8628 1.0044 0.6350 0.108 Uiso 1 1 calc R . . . .
C7 C 0.7662(5) 1.0462(4) 0.5985(2) 0.098(3) Uani 1 1 d . . . . .
H7A H 0.7843 1.0867 0.6064 0.118 Uiso 1 1 calc R . . . .
H7B H 0.7830 1.0363 0.5658 0.118 Uiso 1 1 calc R . . . .
C8 C 0.6772(4) 1.0442(3) 0.5985(2) 0.0714(17) Uani 1 1 d . . . . .
H8A H 0.6584 1.0149 0.5740 0.086 Uiso 1 1 calc R . . . .
H8B H 0.6569 1.0832 0.5878 0.086 Uiso 1 1 calc R . . . .
C9 C 0.6413(3) 1.0288(2) 0.64659(18) 0.0545(12) Uani 1 1 d . . . . .
C10 C 0.5593(3) 1.01697(19) 0.64955(16) 0.0481(11) Uani 1 1 d . . . . .
C12 C 0.4976(3) 1.0171(2) 0.60741(17) 0.0516(11) Uani 1 1 d . . . . .
C13 C 0.4989(4) 1.0562(3) 0.5678(2) 0.0701(16) Uani 1 1 d . . . . .
H13 H 0.5400 1.0840 0.5657 0.084 Uiso 1 1 calc R . . . .
C14 C 0.4381(5) 1.0535(4) 0.5310(2) 0.083(2) Uani 1 1 d . . . . .
H14 H 0.4368 1.0803 0.5046 0.100 Uiso 1 1 calc R . . . .
C15 C 0.3801(4) 1.0104(3) 0.5346(2) 0.0756(17) Uani 1 1 d . . . . .
H15 H 0.3406 1.0061 0.5095 0.091 Uiso 1 1 calc R . . . .
C16 C 0.3806(4) 0.9734(3) 0.5758(2) 0.0645(14) Uani 1 1 d . . . . .
H16 H 0.3398 0.9455 0.5787 0.077 Uiso 1 1 calc R . . . .
C18 C 0.6935(3) 1.00543(19) 0.78425(16) 0.0444(10) Uani 1 1 d . . . . .
C19 C 0.7639(3) 1.0335(2) 0.79795(18) 0.0518(11) Uani 1 1 d . . . . .
H19 H 0.7888 1.0581 0.7756 0.062 Uiso 1 1 calc R . . . .
C20 C 0.7979(4) 1.0252(2) 0.8451(2) 0.0578(12) Uani 1 1 d . . . . .
H20 H 0.8463 1.0433 0.8546 0.069 Uiso 1 1 calc R . . . .
C21 C 0.7589(3) 0.9896(3) 0.87773(19) 0.0567(12) Uani 1 1 d . . . . .
H21 H 0.7808 0.9827 0.9095 0.068 Uiso 1 1 calc R . . . .
C22 C 0.6866(3) 0.9642(2) 0.86252(17) 0.0512(11) Uani 1 1 d . . . . .
H22 H 0.6597 0.9409 0.8848 0.061 Uiso 1 1 calc R . . . .
C25 C 0.6539(3) 0.7230(2) 0.74571(17) 0.0485(11) Uani 1 1 d . . . . .
C26 C 0.6942(4) 0.7072(2) 0.70324(19) 0.0572(13) Uani 1 1 d . . . . .
C27 C 0.7847(4) 0.7080(3) 0.7040(2) 0.0687(16) Uani 1 1 d . . . . .
H27A H 0.8050 0.6684 0.7133 0.082 Uiso 1 1 calc R . . . .
H27B H 0.8049 0.7366 0.7287 0.082 Uiso 1 1 calc R . . . .
C28 C 0.8141(5) 0.7252(3) 0.6539(2) 0.0787(19) Uani 1 1 d . . . . .
H28A H 0.7972 0.7659 0.6454 0.094 Uiso 1 1 calc R . . . .
H28B H 0.8719 0.7239 0.6548 0.094 Uiso 1 1 calc R . . . .
C29 C 0.7805(5) 0.6821(3) 0.6162(3) 0.092(2) Uani 1 1 d . . . . .
H29A H 0.7995 0.6419 0.6244 0.111 Uiso 1 1 calc R . . . .
H29B H 0.7996 0.6927 0.5842 0.111 Uiso 1 1 calc R . . . .
C30 C 0.6878(4) 0.6818(3) 0.6128(2) 0.0732(18) Uani 1 1 d . . . . .
H30A H 0.6696 0.7099 0.5873 0.088 Uiso 1 1 calc R . . . .
H30B H 0.6699 0.6420 0.6025 0.088 Uiso 1 1 calc R . . . .
C31 C 0.6492(4) 0.6977(2) 0.65959(18) 0.0573(13) Uani 1 1 d . . . . .
C32 C 0.5662(4) 0.7087(2) 0.66062(18) 0.0572(13) Uani 1 1 d . . . . .
C34 C 0.5065(4) 0.7033(2) 0.61764(18) 0.0600(14) Uani 1 1 d . . . . .
C35 C 0.5076(5) 0.6576(3) 0.5826(2) 0.0751(18) Uani 1 1 d . . . . .
H35 H 0.5484 0.6292 0.5834 0.090 Uiso 1 1 calc R . . . .
C36 C 0.4460(5) 0.6553(3) 0.5460(2) 0.086(2) Uani 1 1 d . . . . .
H36 H 0.4443 0.6244 0.5229 0.103 Uiso 1 1 calc R . . . .
C37 C 0.3883(5) 0.6984(3) 0.5444(2) 0.086(2) Uani 1 1 d . . . . .
H37 H 0.3480 0.6981 0.5195 0.103 Uiso 1 1 calc R . . . .
C38 C 0.3905(5) 0.7431(3) 0.5806(2) 0.0739(17) Uani 1 1 d . . . . .
H38 H 0.3513 0.7727 0.5793 0.089 Uiso 1 1 calc R . . . .
C40 C 0.6924(3) 0.7310(2) 0.79662(17) 0.0504(11) Uani 1 1 d . . . . .
C41 C 0.7587(4) 0.7002(3) 0.8138(2) 0.0624(14) Uani 1 1 d . . . . .
H41 H 0.7817 0.6711 0.7944 0.075 Uiso 1 1 calc R . . . .
C42 C 0.7912(4) 0.7132(3) 0.8611(2) 0.080(2) Uani 1 1 d . . . . .
H42 H 0.8374 0.6939 0.8731 0.096 Uiso 1 1 calc R . . . .
C43 C 0.7544(4) 0.7544(3) 0.8895(2) 0.0699(16) Uani 1 1 d . . . . .
H43 H 0.7754 0.7639 0.9210 0.084 Uiso 1 1 calc R . . . .
C44 C 0.6851(3) 0.7819(3) 0.87056(18) 0.0571(12) Uani 1 1 d . . . . .
H44 H 0.6597 0.8096 0.8901 0.069 Uiso 1 1 calc R . . . .
C47 C 0.2466(3) 0.8009(2) 0.6756(2) 0.0552(12) Uani 1 1 d . . . . .
C48 C 0.1722(4) 0.8282(2) 0.6836(3) 0.0719(17) Uani 1 1 d . . . . .
C49 C 0.0976(5) 0.7906(3) 0.6938(4) 0.111(3) Uani 1 1 d . . . . .
H49A H 0.0766 0.7728 0.6632 0.134 Uiso 1 1 calc R . . . .
H49B H 0.1128 0.7581 0.7163 0.134 Uiso 1 1 calc R . . . .
C50 C 0.0338(7) 0.8274(4) 0.7157(7) 0.177(7) Uani 1 1 d . . . . .
H50A H -0.0071 0.8341 0.6897 0.213 Uiso 0.55(2) 1 calc R . P A 1
H50B H 0.0100 0.8024 0.7404 0.213 Uiso 0.55(2) 1 calc R . P A 1
H50C H 0.0508 0.8375 0.7495 0.213 Uiso 0.45(2) 1 calc R . P A 2
H50D H -0.0140 0.8030 0.7169 0.213 Uiso 0.45(2) 1 calc R . P A 2
C51A C 0.0485(10) 0.8773(6) 0.7355(9) 0.107(8) Uani 0.55(2) 1 d . . P A 1
H51A H 0.0832 0.8719 0.7649 0.128 Uiso 0.55(2) 1 calc R . P A 1
H51B H -0.0007 0.8958 0.7452 0.128 Uiso 0.55(2) 1 calc R . P A 1
C52 C 0.0933(5) 0.9226(3) 0.6951(5) 0.137(5) Uani 1 1 d . . . . .
H52A H 0.0603 0.9272 0.6649 0.165 Uiso 0.55(2) 1 calc R . P A 1
H52B H 0.1035 0.9621 0.7094 0.165 Uiso 0.55(2) 1 calc R . P A 1
H52C H 0.0885 0.9575 0.6736 0.165 Uiso 0.45(2) 1 calc R . P A 2
H52D H 0.0973 0.9374 0.7289 0.165 Uiso 0.45(2) 1 calc R . P A 2
C52A C 0.0134(9) 0.8848(6) 0.6881(6) 0.066(5) Uani 0.45(2) 1 d . . P A 2
H52E H -0.0309 0.9054 0.7023 0.080 Uiso 0.45(2) 1 calc R . P A 2
H52F H 0.0001 0.8768 0.6535 0.080 Uiso 0.45(2) 1 calc R . P A 2
C53 C 0.1704(4) 0.8910(3) 0.6851(3) 0.0704(17) Uani 1 1 d . . . . .
C54 C 0.2420(3) 0.9215(2) 0.67837(19) 0.0504(11) Uani 1 1 d . . . . .
C56 C 0.2535(3) 0.9892(2) 0.68194(18) 0.0478(10) Uani 1 1 d . . . . .
C57 C 0.1945(4) 1.0315(2) 0.6763(3) 0.0666(15) Uani 1 1 d . . . . .
H57 H 0.1425 1.0198 0.6675 0.080 Uiso 1 1 calc R . . . .
C58 C 0.2126(4) 1.0915(3) 0.6837(3) 0.0734(17) Uani 1 1 d . . . . .
H58 H 0.1728 1.1206 0.6802 0.088 Uiso 1 1 calc R . . . .
C59 C 0.2893(4) 1.1079(2) 0.6960(2) 0.0640(14) Uani 1 1 d . . . . .
H59 H 0.3024 1.1481 0.7020 0.077 Uiso 1 1 calc R . . . .
C60 C 0.3464(3) 1.0644(2) 0.6995(2) 0.0563(12) Uani 1 1 d . . . . .
H60 H 0.3990 1.0756 0.7071 0.068 Uiso 1 1 calc R . . . .
C62 C 0.2619(3) 0.7340(2) 0.6745(2) 0.0555(12) Uani 1 1 d . . . . .
C63 C 0.2079(4) 0.6916(2) 0.6554(2) 0.0665(15) Uani 1 1 d . . . . .
H63 H 0.1583 0.7036 0.6420 0.080 Uiso 1 1 calc R . . . .
C64 C 0.2291(4) 0.6311(2) 0.6568(3) 0.0706(16) Uani 1 1 d . . . . .
H64 H 0.1942 0.6020 0.6436 0.085 Uiso 1 1 calc R . . . .
C65 C 0.3022(4) 0.6146(2) 0.6779(2) 0.0660(15) Uani 1 1 d . . . . .
H65 H 0.3167 0.5743 0.6809 0.079 Uiso 1 1 calc R . . . .
C66 C 0.3535(4) 0.6601(2) 0.6944(2) 0.0617(13) Uani 1 1 d . . . . .
H66 H 0.4037 0.6492 0.7077 0.074 Uiso 1 1 calc R . . . .
C69 C 0.4680(3) 0.8170(2) 0.89946(16) 0.0483(10) Uani 1 1 d . . . . .
C70 C 0.4200(3) 0.8481(2) 0.93315(17) 0.0547(12) Uani 1 1 d . . . . .
C71 C 0.3637(4) 0.8148(3) 0.9645(2) 0.0680(16) Uani 1 1 d . . . . .
H71A H 0.3917 0.8026 0.9951 0.082 Uiso 1 1 calc R . . . .
H71B H 0.3452 0.7787 0.9473 0.082 Uiso 1 1 calc R . . . .
C72 C 0.2928(4) 0.8532(3) 0.9763(2) 0.0767(18) Uani 1 1 d . . . . .
H72A H 0.2585 0.8313 0.9977 0.092 Uiso 1 1 calc R . . . .
H72B H 0.2621 0.8633 0.9461 0.092 Uiso 1 1 calc R . . . .
C73 C 0.3231(5) 0.9104(3) 1.0017(2) 0.080(2) Uani 1 1 d . . . . .
H73A H 0.3541 0.9000 1.0317 0.096 Uiso 1 1 calc R . . . .
H73B H 0.2782 0.9347 1.0107 0.096 Uiso 1 1 calc R . . . .
C74 C 0.3746(4) 0.9463(3) 0.9677(2) 0.0720(18) Uani 1 1 d . . . . .
H74A H 0.3404 0.9737 0.9485 0.086 Uiso 1 1 calc R . . . .
H74B H 0.4114 0.9707 0.9881 0.086 Uiso 1 1 calc R . . . .
C75 C 0.4221(3) 0.9102(2) 0.93271(17) 0.0546(12) Uani 1 1 d . . . . .
C76 C 0.4666(3) 0.9384(2) 0.89612(16) 0.0473(10) Uani 1 1 d . . . . .
C78 C 0.4742(3) 1.0046(2) 0.88671(17) 0.0487(10) Uani 1 1 d . . . . .
C79 C 0.4682(4) 1.0493(2) 0.9222(2) 0.0618(14) Uani 1 1 d . . . . .
H79 H 0.4582 1.0392 0.9546 0.074 Uiso 1 1 calc R . . . .
C80 C 0.4774(4) 1.1094(2) 0.9087(2) 0.0631(14) Uani 1 1 d . . . . .
H80 H 0.4728 1.1398 0.9321 0.076 Uiso 1 1 calc R . . . .
C81 C 0.4932(3) 1.1236(2) 0.8613(2) 0.0555(12) Uani 1 1 d . . . . .
H81 H 0.4994 1.1635 0.8517 0.067 Uiso 1 1 calc R . . . .
C82 C 0.4997(3) 1.0774(2) 0.82778(19) 0.0488(10) Uani 1 1 d . . . . .
H82 H 0.5104 1.0868 0.7954 0.059 Uiso 1 1 calc R . . . .
C84 C 0.4781(3) 0.7498(2) 0.89734(18) 0.0527(12) Uani 1 1 d . . . . .
C85 C 0.4798(4) 0.7131(3) 0.9382(2) 0.0697(17) Uani 1 1 d . . . . .
H85 H 0.4736 0.7292 0.9694 0.084 Uiso 1 1 calc R . . . .
C86 C 0.4908(5) 0.6516(3) 0.9323(3) 0.079(2) Uani 1 1 d . . . . .
H86 H 0.4911 0.6261 0.9595 0.095 Uiso 1 1 calc R . . . .
C87 C 0.5012(4) 0.6288(3) 0.8861(3) 0.0700(16) Uani 1 1 d . . . . .
H87 H 0.5072 0.5876 0.8811 0.084 Uiso 1 1 calc R . . . .
C88 C 0.5025(3) 0.6689(2) 0.8468(2) 0.0581(13) Uani 1 1 d . . . . .
H88 H 0.5107 0.6540 0.8154 0.070 Uiso 1 1 calc R . . . .
Cl21 Cl 0.25230(12) 0.94203(8) 0.82945(8) 0.0910(6) Uani 1 1 d . . . . .
O22 O 0.3021(5) 0.8905(3) 0.8438(3) 0.069(2) Uani 0.589(10) 1 d . . P B 1
O23 O 0.2723(9) 0.9849(4) 0.8746(3) 0.135(5) Uani 0.589(10) 1 d . . P B 1
O24 O 0.2450(14) 0.9085(8) 0.8692(5) 0.132(8) Uani 0.411(10) 1 d . . P B 2
O25 O 0.3061(8) 0.9772(6) 0.8185(5) 0.061(3) Uani 0.411(10) 1 d . . P B 2
O26 O 0.2899(8) 0.9752(6) 0.7940(4) 0.096(4) Uani 0.589(10) 1 d . . P B 1
O27 O 0.2493(7) 0.8878(5) 0.7863(4) 0.081(4) Uani 0.411(10) 1 d . . P B 2
O28 O 0.1751(5) 0.9517(7) 0.8194(6) 0.255(8) Uani 1 1 d . . . . .
Cl34 Cl -0.0054(3) 0.7969(3) 0.58261(19) 0.0588(13) Uani 0.25 1 d . . P C 1
O35 O 0.0655(6) 0.7663(7) 0.6011(5) 0.089(6) Uani 0.25 1 d . . P C 1
O36 O -0.0373(10) 0.8321(7) 0.6215(4) 0.150(12) Uani 0.25 1 d . . P C 1
O37 O 0.0169(8) 0.8360(5) 0.5437(4) 0.069(4) Uani 0.25 1 d . . P C 1
O38 O -0.0618(8) 0.7533(6) 0.5628(6) 0.096(9) Uani 0.25 1 d . U P C 1
Cl1 Cl 0.51969(9) 1.17767(6) 0.70394(6) 0.0680(4) Uani 1 1 d . . . . .
O2 O 0.5544(4) 1.2356(2) 0.7015(3) 0.113(2) Uani 1 1 d . . . . .
O3 O 0.5775(3) 1.13526(17) 0.72391(18) 0.0718(11) Uani 1 1 d . . . . .
O4 O 0.4935(4) 1.1573(3) 0.6556(2) 0.1059(18) Uani 1 1 d . . . . .
O5 O 0.4530(3) 1.17803(19) 0.73468(19) 0.0790(12) Uani 1 1 d . . . . .
Cl29 Cl 0.1038(2) 0.95995(18) 0.54599(13) 0.1190(10) Uani 0.75 1 d . . P D 2
O30 O 0.1859(6) 0.9508(6) 0.5660(5) 0.160(4) Uani 0.75 1 d . . P D 2
O31 O 0.0928(7) 0.9578(5) 0.4963(4) 0.156(4) Uani 0.75 1 d . . P D 2
O32 O 0.0653(10) 0.9010(8) 0.5584(7) 0.239(8) Uani 0.75 1 d . . P D 2
O33 O 0.0637(9) 1.0006(6) 0.5698(5) 0.223(8) Uani 0.75 1 d . . P D 2
Cl6 Cl 0.67299(14) 0.88074(7) 0.98976(5) 0.0883(6) Uani 1 1 d . . . . .
O7 O 0.6286(9) 0.8255(3) 0.9874(5) 0.257(8) Uani 1 1 d . . . . .
O8 O 0.6903(5) 0.8921(5) 1.03847(19) 0.161(4) Uani 1 1 d . . . . .
O9 O 0.6157(3) 0.9230(3) 0.97025(16) 0.0966(17) Uani 1 1 d . . . . .
O10 O 0.7386(4) 0.8754(3) 0.9601(2) 0.114(2) Uani 1 1 d . . . . .
Cl11 Cl 0.64498(11) 0.85880(7) 0.58797(6) 0.0759(4) Uani 1 1 d . . . . .
O12 O 0.6784(8) 0.8432(5) 0.6327(3) 0.215(5) Uani 1 1 d . . . . .
O13 O 0.5691(6) 0.8815(5) 0.5896(3) 0.192(5) Uani 1 1 d . . . . .
O14 O 0.6825(7) 0.9027(4) 0.5627(4) 0.209(6) Uani 1 1 d . . . . .
O15 O 0.6438(9) 0.8109(3) 0.5569(4) 0.235(7) Uani 1 1 d . . . . .
Cl16 Cl 0.52444(9) 0.55556(6) 0.73173(6) 0.0650(3) Uani 1 1 d . . . . .
O17 O 0.5055(3) 0.5669(3) 0.68016(17) 0.0967(16) Uani 1 1 d . . . . .
O18 O 0.4536(3) 0.5618(2) 0.75895(18) 0.0786(12) Uani 1 1 d . . . . .
O19 O 0.5817(2) 0.59968(15) 0.74837(16) 0.0660(10) Uani 1 1 d . . . . .
O20 O 0.5594(3) 0.49667(17) 0.73727(18) 0.0776(12) Uani 1 1 d . . . . .
O44 O 0.229(2) 0.8615(14) 0.5654(13) 0.141(10) Uani 0.25 1 d . U P E 2
O43 O 0.2460(8) 0.6668(8) 0.9470(5) 0.252(7) Uani 1 1 d . U . . .
N93 N 0.8527(9) 0.8684(4) 0.7984(6) 0.087(4) Uani 0.500(8) 1 d . . P F 2
C94 C 0.8993(8) 0.8805(6) 0.8240(6) 0.076(4) Uani 0.500(8) 1 d . . P F 2
C95 C 0.9668(11) 0.9028(9) 0.8554(7) 0.121(7) Uani 0.500(8) 1 d . . P F 2
H95A H 1.0152 0.8845 0.8454 0.181 Uiso 0.500(8) 1 calc R . P F 2
H95B H 0.9588 0.8926 0.8893 0.181 Uiso 0.500(8) 1 calc R . P F 2
H95C H 0.9705 0.9457 0.8522 0.181 Uiso 0.500(8) 1 calc R . P F 2
N108 N 0.5682(10) 0.6690(6) 0.4540(5) 0.100(4) Uani 0.5 1 d . . P . .
C109 C 0.5494(9) 0.7188(7) 0.4578(5) 0.075(3) Uani 0.5 1 d . . P . .
C110 C 0.5264(10) 0.7761(5) 0.4605(6) 0.087(4) Uani 0.5 1 d . . P . .
H11A H 0.5491 0.7988 0.4345 0.130 Uiso 0.5 1 calc GR . P . .
H11B H 0.5441 0.7925 0.4919 0.130 Uiso 0.5 1 calc GR . P . .
H11C H 0.4692 0.7782 0.4569 0.130 Uiso 0.5 1 calc GR . P . .
N105 N 0.9799(9) 0.7608(6) 0.5753(4) 0.111(4) Uani 0.75 1 d . . P G 2
C106 C 0.9385(10) 0.8048(7) 0.5712(4) 0.106(4) Uani 0.75 1 d . . P G 2
C107 C 0.8902(10) 0.8549(9) 0.5656(6) 0.161(8) Uani 0.75 1 d . . P G 2
H10A H 0.8607 0.8529 0.5344 0.242 Uiso 0.75 1 calc GR . P G 2
H10B H 0.9225 0.8906 0.5669 0.242 Uiso 0.75 1 calc GR . P G 2
H10C H 0.8538 0.8559 0.5918 0.242 Uiso 0.75 1 calc GR . P G 2
N96 N 0.0942(5) 0.9673(4) 1.0382(3) 0.117(3) Uani 1 1 d . . . . .
C97 C 0.1064(6) 0.9780(4) 0.9974(3) 0.097(2) Uani 1 1 d . . . . .
C98 C 0.1193(8) 0.9922(6) 0.9461(4) 0.142(4) Uani 1 1 d . . . . .
H98A H 0.1432 0.9583 0.9307 0.214 Uiso 1 1 calc GR . . . .
H98B H 0.1541 1.0264 0.9446 0.214 Uiso 1 1 calc GR . . . .
H98C H 0.0692 1.0014 0.9291 0.214 Uiso 1 1 calc GR . . . .
N111 N 0.3381(10) 0.8438(5) 0.4871(4) 0.138(5) Uani 0.75 1 d . U P H 1
C112 C 0.2707(8) 0.8370(6) 0.4995(4) 0.097(3) Uani 0.75 1 d . U P H 1
C113 C 0.1939(9) 0.8110(8) 0.5104(7) 0.150(6) Uani 0.75 1 d . U P H 1
H11D H 0.1530 0.8278 0.4885 0.225 Uiso 0.75 1 calc GR . P H 1
H11E H 0.1824 0.8199 0.5439 0.225 Uiso 0.75 1 calc GR . P H 1
H11F H 0.1957 0.7681 0.5059 0.225 Uiso 0.75 1 calc GR . P H 1
N99 N 0.2967(5) 0.7568(3) 0.8108(4) 0.116(3) Uani 1 1 d . . . . .
C100 C 0.2424(5) 0.7659(3) 0.8310(3) 0.089(2) Uani 1 1 d . . . . .
C101 C 0.1671(6) 0.7761(5) 0.8541(4) 0.120(3) Uani 1 1 d . . . . .
H10D H 0.1255 0.7540 0.8365 0.179 Uiso 1 1 calc GR . . . .
H10E H 0.1546 0.8183 0.8532 0.179 Uiso 1 1 calc GR . . . .
H10F H 0.1717 0.7627 0.8878 0.179 Uiso 1 1 calc GR . . . .
N102 N 0.7245(5) 0.8670(4) 0.7370(5) 0.066(3) Uani 0.500(8) 1 d . U P F 1
C103 C 0.7772(10) 0.8673(8) 0.7224(9) 0.118(6) Uani 0.500(8) 1 d . U P F 1
C104 C 0.8505(11) 0.8694(10) 0.6928(11) 0.148(8) Uani 0.500(8) 1 d . U P F 1
H10G H 0.8344 0.8692 0.6582 0.221 Uiso 0.500(8) 1 d R . P F 1
H10H H 0.8808 0.9051 0.7004 0.221 Uiso 0.500(8) 1 d R . P F 1
H10I H 0.8826 0.8345 0.7004 0.221 Uiso 0.500(8) 1 d R . P F 1

loop_
_atom_site_aniso_label
_atom_site_aniso_U_11
_atom_site_aniso_U_22
_atom_site_aniso_U_33
_atom_site_aniso_U_23
_atom_site_aniso_U_13
_atom_site_aniso_U_12
Zn1 0.0586(4) 0.0345(3) 0.0406(3) 0.0068(2) 0.0032(3) 0.0045(2)
Zn2 0.0573(4) 0.0360(3) 0.0331(3) 0.0022(2) 0.0116(2) 0.0022(2)
Zn3 0.0576(4) 0.0363(3) 0.0329(3) 0.0045(2) 0.0124(2) 0.0102(2)
Zn4 0.0681(4) 0.0326(3) 0.0437(3) -0.0018(2) 0.0033(3) 0.0057(3)
O39 0.0565(17) 0.0338(15) 0.0332(14) 0.0046(11) 0.0091(12) 0.0033(12)
O40 0.0575(17) 0.0334(14) 0.0363(15) 0.0038(11) 0.0070(12) 0.0064(13)
O41 0.0635(19) 0.0359(15) 0.0370(15) 0.0031(12) 0.0052(13) 0.0048(13)
O42 0.0612(18) 0.0340(15) 0.0375(15) 0.0022(12) 0.0056(13) 0.0055(13)
N1 0.064(2) 0.0315(17) 0.0358(18) 0.0057(14) 0.0072(16) 0.0029(15)
N2 0.058(2) 0.0297(17) 0.0379(18) 0.0021(13) 0.0095(15) 0.0009(15)
N11 0.068(3) 0.047(2) 0.0367(19) 0.0060(16) 0.0018(17) 0.0104(19)
N17 0.062(2) 0.0353(18) 0.0358(18) -0.0001(14) 0.0094(16) 0.0005(16)
N23 0.076(3) 0.0312(17) 0.0335(18) 0.0006(14) 0.0092(17) 0.0056(17)
N24 0.065(2) 0.0312(17) 0.0378(18) 0.0032(14) 0.0142(16) 0.0084(16)
N33 0.101(3) 0.045(2) 0.037(2) -0.0013(17) 0.003(2) 0.009(2)
N39 0.061(2) 0.042(2) 0.0369(18) 0.0076(15) 0.0128(16) 0.0136(17)
N45 0.065(2) 0.0313(17) 0.042(2) 0.0025(14) 0.0043(17) 0.0016(16)
N46 0.065(2) 0.0325(18) 0.044(2) 0.0015(15) 0.0027(17) 0.0036(17)
N55 0.065(2) 0.0319(18) 0.045(2) 0.0022(15) 0.0029(17) 0.0030(16)
N61 0.075(3) 0.0335(19) 0.055(2) 0.0006(17) -0.005(2) 0.0018(18)
N67 0.056(2) 0.0396(19) 0.0316(17) 0.0031(14) 0.0108(15) 0.0071(16)
N68 0.059(2) 0.0375(18) 0.0353(18) 0.0036(14) 0.0113(16) 0.0089(16)
N77 0.059(2) 0.0404(19) 0.0382(19) -0.0003(15) 0.0067(16) 0.0046(16)
N83 0.062(2) 0.044(2) 0.044(2) 0.0091(16) 0.0155(17) 0.0065(18)
C3 0.066(3) 0.029(2) 0.041(2) 0.0008(16) 0.0112(19) 0.0012(18)
C4 0.075(3) 0.037(2) 0.042(2) -0.0011(18) 0.015(2) -0.015(2)
C5 0.074(4) 0.081(4) 0.049(3) -0.001(3) 0.017(3) -0.029(3)
C6 0.084(4) 0.131(7) 0.056(4) -0.018(4) 0.028(3) -0.021(4)
C7 0.113(6) 0.139(7) 0.044(3) 0.010(4) 0.025(3) -0.043(5)
C8 0.097(4) 0.077(4) 0.042(3) 0.009(3) 0.013(3) -0.031(3)
C9 0.081(3) 0.041(2) 0.042(2) 0.0036(19) 0.011(2) -0.010(2)
C10 0.077(3) 0.031(2) 0.037(2) 0.0062(17) 0.012(2) 0.001(2)
C12 0.074(3) 0.043(2) 0.038(2) 0.0067(19) 0.007(2) 0.010(2)
C13 0.101(5) 0.063(3) 0.047(3) 0.020(2) 0.007(3) 0.006(3)
C14 0.110(5) 0.093(5) 0.047(3) 0.029(3) 0.003(3) 0.015(4)
C15 0.085(4) 0.091(5) 0.050(3) 0.017(3) -0.002(3) 0.007(4)
C16 0.076(4) 0.074(4) 0.043(3) 0.004(2) -0.001(2) 0.005(3)
C18 0.059(3) 0.036(2) 0.039(2) -0.0027(17) 0.0098(19) -0.0019(18)
C19 0.071(3) 0.038(2) 0.048(3) -0.0038(19) 0.011(2) -0.011(2)
C20 0.072(3) 0.052(3) 0.050(3) -0.011(2) 0.006(2) -0.009(2)
C21 0.067(3) 0.064(3) 0.040(2) -0.005(2) 0.003(2) 0.000(2)
C22 0.069(3) 0.048(3) 0.038(2) 0.0010(19) 0.006(2) 0.000(2)
C25 0.074(3) 0.033(2) 0.040(2) 0.0070(17) 0.020(2) 0.013(2)
C26 0.090(4) 0.037(2) 0.047(3) 0.0104(19) 0.028(3) 0.022(2)
C27 0.087(4) 0.060(3) 0.062(3) 0.012(3) 0.032(3) 0.027(3)
C28 0.105(5) 0.064(4) 0.071(4) 0.008(3) 0.047(4) 0.019(3)
C29 0.130(6) 0.075(4) 0.077(4) -0.001(3) 0.062(4) 0.016(4)
C30 0.121(5) 0.057(3) 0.044(3) -0.003(2) 0.031(3) 0.026(3)
C31 0.097(4) 0.034(2) 0.042(3) 0.0039(18) 0.021(2) 0.017(2)
C32 0.100(4) 0.033(2) 0.041(2) 0.0023(18) 0.020(2) 0.011(2)
C34 0.105(4) 0.039(2) 0.036(2) 0.0017(19) 0.006(2) 0.013(3)
C35 0.133(6) 0.046(3) 0.046(3) -0.003(2) 0.006(3) 0.018(3)
C36 0.157(7) 0.056(3) 0.043(3) -0.010(3) -0.002(4) 0.013(4)
C37 0.138(6) 0.075(4) 0.044(3) -0.001(3) -0.005(3) 0.006(4)
C38 0.120(5) 0.058(3) 0.043(3) 0.002(2) -0.002(3) 0.013(3)
C40 0.064(3) 0.047(2) 0.043(2) 0.0120(19) 0.018(2) 0.017(2)
C41 0.078(4) 0.056(3) 0.055(3) 0.013(2) 0.020(3) 0.028(3)
C42 0.083(4) 0.098(5) 0.059(3) 0.014(3) 0.012(3) 0.044(4)
C43 0.078(4) 0.085(4) 0.047(3) 0.005(3) -0.002(3) 0.032(3)
C44 0.067(3) 0.064(3) 0.041(2) 0.004(2) 0.009(2) 0.015(3)
C47 0.074(3) 0.036(2) 0.056(3) 0.002(2) 0.011(2) 0.006(2)
C48 0.087(4) 0.038(3) 0.094(4) 0.000(3) 0.035(3) -0.003(3)
C49 0.099(5) 0.049(4) 0.192(10) 0.004(5) 0.063(6) -0.004(3)
C50 0.135(9) 0.071(6) 0.34(2) 0.032(9) 0.142(11) 0.006(6)
C51A 0.096(10) 0.051(7) 0.18(2) 0.001(9) 0.063(12) -0.002(6)
C52 0.096(5) 0.048(4) 0.278(14) -0.051(6) 0.103(7) -0.020(4)
C52A 0.066(8) 0.061(8) 0.073(10) -0.002(6) 0.019(7) 0.006(6)
C53 0.082(4) 0.041(3) 0.091(4) -0.004(3) 0.036(3) -0.002(3)
C54 0.065(3) 0.036(2) 0.051(3) 0.0014(19) 0.012(2) 0.002(2)
C56 0.061(3) 0.036(2) 0.048(2) 0.0062(18) 0.009(2) 0.0023(19)
C57 0.058(3) 0.041(3) 0.101(5) 0.003(3) 0.007(3) 0.004(2)
C58 0.069(4) 0.040(3) 0.111(5) 0.006(3) 0.012(3) 0.009(2)
C59 0.074(3) 0.034(2) 0.084(4) 0.002(2) 0.001(3) 0.004(2)
C60 0.070(3) 0.038(2) 0.061(3) 0.002(2) 0.000(2) 0.002(2)
C62 0.076(3) 0.035(2) 0.056(3) 0.003(2) 0.006(2) 0.002(2)
C63 0.073(4) 0.043(3) 0.082(4) 0.002(3) -0.005(3) 0.001(2)
C64 0.080(4) 0.041(3) 0.089(5) -0.003(3) -0.012(3) -0.003(3)
C65 0.082(4) 0.035(2) 0.080(4) -0.001(2) -0.006(3) 0.001(2)
C66 0.080(4) 0.036(2) 0.067(3) 0.002(2) -0.011(3) 0.003(2)
C69 0.064(3) 0.047(2) 0.035(2) 0.0065(18) 0.0144(19) 0.009(2)
C70 0.079(3) 0.051(3) 0.035(2) 0.007(2) 0.019(2) 0.014(2)
C71 0.093(4) 0.065(3) 0.049(3) 0.014(2) 0.035(3) 0.012(3)
C72 0.095(5) 0.083(4) 0.055(3) 0.008(3) 0.031(3) 0.016(4)
C73 0.105(5) 0.084(4) 0.054(3) 0.009(3) 0.038(3) 0.027(4)
C74 0.106(5) 0.064(3) 0.049(3) 0.007(2) 0.034(3) 0.025(3)
C75 0.075(3) 0.058(3) 0.032(2) 0.007(2) 0.012(2) 0.019(2)
C76 0.066(3) 0.042(2) 0.034(2) 0.0022(17) 0.0084(19) 0.011(2)
C78 0.065(3) 0.044(2) 0.038(2) -0.0015(18) 0.0078(19) 0.007(2)
C79 0.090(4) 0.052(3) 0.044(3) -0.008(2) 0.010(3) 0.012(3)
C80 0.086(4) 0.047(3) 0.057(3) -0.016(2) 0.006(3) 0.004(3)
C81 0.061(3) 0.041(2) 0.065(3) -0.005(2) 0.008(2) 0.001(2)
C82 0.056(3) 0.040(2) 0.052(3) 0.0008(19) 0.009(2) 0.0013(19)
C84 0.068(3) 0.046(3) 0.045(2) 0.011(2) 0.023(2) 0.008(2)
C85 0.108(5) 0.050(3) 0.054(3) 0.019(2) 0.031(3) 0.018(3)
C86 0.112(5) 0.058(3) 0.071(4) 0.029(3) 0.040(4) 0.021(3)
C87 0.089(4) 0.044(3) 0.079(4) 0.013(3) 0.029(3) 0.008(3)
C88 0.073(3) 0.041(2) 0.063(3) 0.009(2) 0.023(3) 0.006(2)
Cl21 0.1076(13) 0.0647(9) 0.1068(13) 0.0372(9) 0.0633(11) 0.0333(9)
O22 0.084(5) 0.045(4) 0.079(5) 0.006(3) 0.012(4) 0.010(3)
O23 0.274(16) 0.069(6) 0.059(5) -0.012(4) -0.002(7) 0.062(7)
O24 0.23(2) 0.122(13) 0.049(7) 0.007(7) 0.018(9) -0.042(13)
O25 0.070(6) 0.059(6) 0.054(7) -0.013(6) -0.006(6) 0.015(5)
O26 0.110(9) 0.106(8) 0.077(7) 0.052(7) 0.042(6) 0.057(7)
O27 0.103(9) 0.081(7) 0.061(6) -0.014(5) 0.032(6) -0.014(6)
O28 0.085(5) 0.292(15) 0.39(2) -0.147(14) 0.042(8) -0.047(7)
Cl34 0.067(3) 0.056(3) 0.055(3) 0.010(3) 0.019(3) 0.004(3)
O35 0.080(12) 0.096(14) 0.089(13) 0.032(11) -0.010(10) 0.020(10)
O36 0.17(3) 0.20(3) 0.089(17) -0.031(19) 0.071(18) 0.04(2)
O37 0.081(10) 0.059(9) 0.067(10) 0.016(8) 0.004(8) -0.002(8)
O38 0.097(9) 0.096(9) 0.096(9) 0.001(2) 0.005(2) 0.000(2)
Cl1 0.0812(9) 0.0437(6) 0.0811(9) 0.0087(6) 0.0218(7) -0.0014(6)
O2 0.119(4) 0.043(2) 0.184(6) 0.015(3) 0.068(4) 0.001(2)
O3 0.081(3) 0.045(2) 0.090(3) 0.0014(19) 0.013(2) -0.0077(18)
O4 0.141(5) 0.112(4) 0.065(3) 0.017(3) 0.005(3) 0.008(4)
O5 0.085(3) 0.057(2) 0.097(3) -0.005(2) 0.029(2) -0.006(2)
Cl29 0.132(3) 0.125(3) 0.101(2) -0.0201(19) 0.0208(19) 0.011(2)
O30 0.103(7) 0.182(11) 0.191(11) -0.060(9) -0.012(7) -0.004(7)
O31 0.179(10) 0.159(9) 0.127(8) -0.054(7) -0.026(7) 0.024(8)
O32 0.250(17) 0.207(15) 0.271(19) -0.004(13) 0.121(15) -0.116(14)
O33 0.268(16) 0.207(13) 0.183(12) -0.118(11) -0.087(11) 0.143(12)
Cl6 0.1626(18) 0.0611(8) 0.0440(7) 0.0038(6) 0.0312(9) 0.0374(10)
O7 0.45(2) 0.075(5) 0.266(13) -0.016(6) 0.240(14) -0.019(8)
O8 0.162(6) 0.282(10) 0.037(2) -0.004(4) 0.001(3) 0.109(7)
O9 0.122(4) 0.125(4) 0.043(2) 0.001(2) 0.008(2) 0.033(3)
O10 0.148(5) 0.137(5) 0.061(3) 0.007(3) 0.031(3) 0.061(4)
Cl11 0.1008(11) 0.0516(7) 0.0749(9) 0.0132(6) -0.0002(8) 0.0161(7)
O12 0.308(13) 0.205(9) 0.120(7) 0.058(6) -0.088(8) 0.069(9)
O13 0.177(8) 0.297(12) 0.107(5) 0.076(6) 0.062(5) 0.129(8)
O14 0.304(13) 0.137(7) 0.173(8) 0.093(6) -0.116(8) -0.121(8)
O15 0.49(2) 0.077(5) 0.152(8) 0.008(5) 0.120(10) 0.076(8)
Cl16 0.0736(8) 0.0450(6) 0.0776(9) -0.0003(6) 0.0163(7) 0.0089(6)
O17 0.124(4) 0.103(4) 0.064(3) 0.006(3) 0.012(3) 0.034(3)
O18 0.073(3) 0.071(3) 0.094(3) 0.019(2) 0.022(2) 0.009(2)
O19 0.070(2) 0.0359(17) 0.094(3) 0.0041(18) 0.023(2) 0.0078(16)
O20 0.098(3) 0.0372(19) 0.098(3) 0.0014(19) 0.009(3) 0.0059(19)
O44 0.130(16) 0.146(17) 0.148(18) 0.050(14) 0.013(14) 0.025(14)
O43 0.210(12) 0.303(16) 0.251(14) -0.027(12) 0.079(10) -0.117(12)
N93 0.110(10) 0.037(5) 0.116(11) 0.012(5) 0.026(8) 0.011(5)
C94 0.067(8) 0.066(8) 0.091(10) -0.008(7) -0.025(7) 0.030(6)
C95 0.137(16) 0.126(16) 0.099(13) 0.039(11) -0.004(11) 0.055(13)
N108 0.148(13) 0.080(9) 0.075(8) -0.006(6) 0.036(8) 0.000(8)
C109 0.098(9) 0.074(8) 0.055(7) -0.005(6) 0.029(6) -0.016(7)
C110 0.116(11) 0.046(6) 0.102(10) 0.027(6) 0.047(9) 0.016(7)
N105 0.151(13) 0.094(8) 0.088(7) 0.015(6) 0.022(8) 0.015(8)
C106 0.122(10) 0.135(12) 0.062(6) 0.005(6) 0.027(6) 0.024(9)
C107 0.115(11) 0.25(2) 0.123(12) 0.053(13) 0.023(9) 0.057(13)
N96 0.126(6) 0.130(6) 0.092(5) 0.025(4) -0.023(4) -0.057(5)
C97 0.117(6) 0.088(5) 0.085(5) 0.015(4) 0.012(5) 0.013(5)
C98 0.172(10) 0.147(10) 0.113(8) 0.022(7) 0.055(7) 0.058(8)
N111 0.219(12) 0.099(7) 0.090(7) 0.050(5) -0.052(7) -0.047(8)
C112 0.111(7) 0.102(7) 0.077(5) 0.033(5) -0.017(5) -0.017(6)
C113 0.117(9) 0.155(12) 0.181(13) -0.035(10) 0.030(9) 0.026(9)
N99 0.098(5) 0.079(4) 0.176(8) -0.022(5) 0.061(5) -0.018(4)
C100 0.112(6) 0.062(4) 0.098(5) -0.012(4) 0.048(5) -0.006(4)
C101 0.121(7) 0.114(7) 0.128(8) -0.026(6) 0.049(6) -0.018(6)
N102 0.031(3) 0.044(4) 0.125(8) -0.030(5) 0.028(4) -0.009(3)
C103 0.070(7) 0.100(10) 0.191(14) -0.018(9) 0.076(8) -0.008(7)
C104 0.084(9) 0.148(14) 0.220(18) -0.025(13) 0.096(10) -0.020(9)

loop_
_atom_type_symbol
_atom_type_description
_atom_type_scat_dispersion_real
_atom_type_scat_dispersion_imag
_atom_type_scat_source
C C 0.0181 0.0091 'International Tables Vol C Tables 4.2.6.8 and 6.1.1.4'
H H 0.0000 0.0000 'International Tables Vol C Tables 4.2.6.8 and 6.1.1.4'
Cl Cl 0.3639 0.7018 'International Tables Vol C Tables 4.2.6.8 and 6.1.1.4'
N N 0.0311 0.0180 'International Tables Vol C Tables 4.2.6.8 and 6.1.1.4'
O O 0.0492 0.0322 'International Tables Vol C Tables 4.2.6.8 and 6.1.1.4'
Zn Zn -1.5491 0.6778 'International Tables Vol C Tables 4.2.6.8 and 6.1.1.4'

loop_
_geom_angle_atom_site_label_1
_geom_angle_atom_site_label_2
_geom_angle_atom_site_label_3
_geom_angle
O40 Zn1 N1 90.78(13)
O40 Zn1 N45 92.06(13)
O41 Zn1 O40 84.03(12)
O41 Zn1 N1 92.42(14)
O41 Zn1 N11 99.96(14)
O41 Zn1 N45 92.85(14)
O41 Zn1 N55 165.52(15)
N11 Zn1 O40 164.61(15)
N11 Zn1 N1 74.28(15)
N11 Zn1 N45 102.51(16)
N45 Zn1 N1 174.25(14)
N55 Zn1 O40 89.55(13)
N55 Zn1 N1 100.65(15)
N55 Zn1 N11 89.64(15)
N55 Zn1 N45 74.38(15)
O40 Zn2 O39 81.22(12)
O40 Zn2 N2 94.73(13)
O40 Zn2 N17 167.97(13)
O40 Zn2 N67 91.28(14)
O40 Zn2 N77 98.30(14)
N2 Zn2 O39 87.05(12)
N17 Zn2 O39 90.55(13)
N17 Zn2 N2 75.99(14)
N17 Zn2 N67 98.20(15)
N67 Zn2 O39 94.98(12)
N67 Zn2 N2 173.89(15)
N77 Zn2 O39 170.63(13)
N77 Zn2 N2 102.31(14)
N77 Zn2 N17 91.24(15)
N77 Zn2 N67 75.67(14)
O39 Zn3 N24 87.22(12)
O39 Zn3 N68 92.97(13)
O42 Zn3 O39 82.43(12)
O42 Zn3 N24 93.71(14)
O42 Zn3 N39 167.89(13)
O42 Zn3 N68 93.59(13)
O42 Zn3 N83 99.08(15)
N24 Zn3 N68 172.66(16)
N39 Zn3 O39 91.12(13)
N39 Zn3 N24 75.66(15)
N39 Zn3 N68 96.99(15)
N83 Zn3 O39 168.69(14)
N83 Zn3 N24 103.82(15)
N83 Zn3 N39 89.25(15)
N83 Zn3 N68 75.76(15)
O41 Zn4 O42 84.59(12)
O41 Zn4 N23 94.36(14)
O41 Zn4 N33 99.52(16)
O41 Zn4 N46 91.55(14)
O41 Zn4 N61 165.82(15)
O42 Zn4 N23 90.96(13)
O42 Zn4 N33 164.70(15)
O42 Zn4 N46 92.98(13)
O42 Zn4 N61 94.57(15)
N33 Zn4 N23 74.09(16)
N33 Zn4 N46 101.59(17)
N46 Zn4 N23 173.18(15)
N61 Zn4 N23 99.81(15)
N61 Zn4 N33 85.00(18)
N61 Zn4 N46 74.34(15)
Zn3 O39 Zn2 109.14(13)
Zn2 O40 Zn1 112.42(14)
Zn1 O41 Zn4 114.77(16)
Zn3 O42 Zn4 113.28(14)
N2 N1 Zn1 119.9(3)
N2 N1 C10 120.4(4)
C10 N1 Zn1 115.3(3)
N1 N2 Zn2 119.8(3)
C3 N2 Zn2 116.7(3)
C3 N2 N1 120.8(4)
C12 N11 Zn1 117.6(3)
C12 N11 C16 119.5(4)
C16 N11 Zn1 120.2(4)
C18 N17 Zn2 116.9(3)
C22 N17 Zn2 123.7(3)
C22 N17 C18 118.3(4)
N24 N23 Zn4 119.6(3)
N24 N23 C32 119.9(5)
C32 N23 Zn4 116.2(3)
N23 N24 Zn3 119.7(3)
N23 N24 C25 121.5(4)
C25 N24 Zn3 116.4(3)
C34 N33 Zn4 116.3(3)
C38 N33 Zn4 120.7(4)
C38 N33 C34 118.9(5)
C40 N39 Zn3 116.2(3)
C44 N39 Zn3 124.2(3)
C44 N39 C40 117.9(4)
N46 N45 Zn1 118.4(3)
C54 N45 Zn1 118.4(3)
C54 N45 N46 121.2(4)
N45 N46 Zn4 119.3(3)
C47 N46 Zn4 116.5(3)
C47 N46 N45 120.1(4)
C56 N55 Zn1 118.3(3)
C60 N55 Zn1 121.7(4)
C60 N55 C56 118.9(4)
C62 N61 Zn4 115.9(3)
C62 N61 C66 118.0(5)
C66 N61 Zn4 121.2(4)
N68 N67 Zn2 119.3(3)
N68 N67 C76 120.7(4)
C76 N67 Zn2 117.9(3)
N67 N68 Zn3 121.2(3)
C69 N68 Zn3 115.4(3)
C69 N68 N67 120.9(4)
C78 N77 Zn2 116.4(3)
C82 N77 Zn2 121.7(3)
C82 N77 C78 119.8(4)
C84 N83 Zn3 116.0(3)
C88 N83 Zn3 122.1(3)
C88 N83 C84 119.0(4)
N2 C3 C4 121.6(4)
N2 C3 C18 113.5(4)
C4 C3 C18 124.8(5)
C3 C4 C5 121.7(5)
C9 C4 C3 117.2(5)
C9 C4 C5 120.7(4)
C4 C5 H5A 109.2
C4 C5 H5B 109.2
C4 C5 C6 111.9(5)
H5A C5 H5B 107.9
C6 C5 H5A 109.2
C6 C5 H5B 109.2
C5 C6 H6A 110.1
C5 C6 H6B 110.1
C5 C6 C7 108.1(7)
H6A C6 H6B 108.4
C7 C6 H6A 110.1
C7 C6 H6B 110.1
C6 C7 H7A 109.2
C6 C7 H7B 109.2
H7A C7 H7B 107.9
C8 C7 C6 112.0(5)
C8 C7 H7A 109.2
C8 C7 H7B 109.2
C7 C8 H8A 108.1
C7 C8 H8B 108.1
C7 C8 C9 116.9(5)
H8A C8 H8B 107.3
C9 C8 H8A 108.1
C9 C8 H8B 108.1
C4 C9 C8 120.4(5)
C4 C9 C10 117.5(4)
C10 C9 C8 122.0(5)
N1 C10 C9 121.7(5)
N1 C10 C12 111.7(4)
C9 C10 C12 126.5(4)
N11 C12 C10 114.7(4)
N11 C12 C13 121.6(5)
C13 C12 C10 123.6(5)
C12 C13 H13 120.4
C12 C13 C14 119.3(6)
C14 C13 H13 120.4
C13 C14 H14 120.7
C15 C14 C13 118.6(6)
C15 C14 H14 120.7
C14 C15 H15 120.2
C14 C15 C16 119.7(6)
C16 C15 H15 120.2
N11 C16 C15 121.3(6)
N11 C16 H16 119.4
C15 C16 H16 119.4
N17 C18 C3 113.4(4)
N17 C18 C19 121.6(4)
C19 C18 C3 125.0(4)
C18 C19 H19 120.1
C18 C19 C20 119.9(5)
C20 C19 H19 120.1
C19 C20 H20 120.6
C21 C20 C19 118.8(5)
C21 C20 H20 120.6
C20 C21 H21 120.6
C20 C21 C22 118.9(5)
C22 C21 H21 120.6
N17 C22 C21 122.5(5)
N17 C22 H22 118.7
C21 C22 H22 118.7
N24 C25 C26 121.0(5)
N24 C25 C40 113.6(4)
C26 C25 C40 125.3(5)
C25 C26 C27 120.5(5)
C31 C26 C25 118.1(5)
C31 C26 C27 121.0(5)
C26 C27 H27A 109.4
C26 C27 H27B 109.4
C26 C27 C28 111.2(5)
H27A C27 H27B 108.0
C28 C27 H27A 109.4
C28 C27 H27B 109.4
C27 C28 H28A 109.9
C27 C28 H28B 109.9
H28A C28 H28B 108.3
C29 C28 C27 108.8(6)
C29 C28 H28A 109.9
C29 C28 H28B 109.9
C28 C29 H29A 109.0
C28 C29 H29B 109.0
C28 C29 C30 112.7(5)
H29A C29 H29B 107.8
C30 C29 H29A 109.0
C30 C29 H29B 109.0
C29 C30 H30A 108.5
C29 C30 H30B 108.5
H30A C30 H30B 107.5
C31 C30 C29 115.2(6)
C31 C30 H30A 108.5
C31 C30 H30B 108.5
C26 C31 C30 121.2(6)
C26 C31 C32 116.7(4)
C32 C31 C30 121.9(5)
N23 C32 C31 122.1(5)
N23 C32 C34 111.7(5)
C31 C32 C34 126.0(4)
N33 C34 C32 114.3(4)
N33 C34 C35 121.8(6)
C35 C34 C32 123.8(5)
C34 C35 H35 120.8
C34 C35 C36 118.4(6)
C36 C35 H35 120.8
C35 C36 H36 120.1
C37 C36 C35 119.9(6)
C37 C36 H36 120.1
C36 C37 H37 120.5
C36 C37 C38 119.0(7)
C38 C37 H37 120.5
N33 C38 C37 122.1(6)
N33 C38 H38 119.0
C37 C38 H38 119.0
N39 C40 C25 113.7(4)
N39 C40 C41 122.3(5)
C41 C40 C25 123.9(4)
C40 C41 H41 120.6
C40 C41 C42 118.8(5)
C42 C41 H41 120.6
C41 C42 H42 120.3
C43 C42 C41 119.4(5)
C43 C42 H42 120.3
C42 C43 H43 120.6
C42 C43 C44 118.8(6)
C44 C43 H43 120.6
N39 C44 C43 122.6(5)
N39 C44 H44 118.7
C43 C44 H44 118.7
N46 C47 C48 122.5(5)
N46 C47 C62 112.3(5)
C48 C47 C62 125.2(5)
C47 C48 C49 121.9(5)
C53 C48 C47 116.9(5)
C53 C48 C49 121.1(6)
C48 C49 H49A 109.1
C48 C49 H49B 109.1
H49A C49 H49B 107.9
C50 C49 C48 112.4(6)
C50 C49 H49A 109.1
C50 C49 H49B 109.1
C49 C50 H50A 106.9
C49 C50 H50B 106.9
C49 C50 H50C 108.6
C49 C50 H50D 108.6
C49 C50 C52A 114.5(10)
H50A C50 H50B 106.7
H50C C50 H50D 107.6
C51A C50 C49 121.7(12)
C51A C50 H50A 106.9
C51A C50 H50B 106.9
C52A C50 H50C 108.6
C52A C50 H50D 108.6
C50 C51A H51A 109.8
C50 C51A H51B 109.8
C50 C51A C52 109.6(15)
H51A C51A H51B 108.2
C52 C51A H51A 109.8
C52 C51A H51B 109.8
C51A C52 H52A 110.8
C51A C52 H52B 110.8
H52A C52 H52B 108.9
H52C C52 H52D 107.2
C52A C52 H52C 108.0
C52A C52 H52D 108.0
C53 C52 C51A 104.7(8)
C53 C52 H52A 110.8
C53 C52 H52B 110.8
C53 C52 H52C 108.0
C53 C52 H52D 108.0
C53 C52 C52A 117.4(7)
C50 C52A C52 102.6(12)
C50 C52A H52E 111.2
C50 C52A H52F 111.2
C52 C52A H52E 111.2
C52 C52A H52F 111.2
H52E C52A H52F 109.2
C48 C53 C52 119.3(6)
C48 C53 C54 117.3(5)
C54 C53 C52 123.3(5)
N45 C54 C53 122.0(5)
N45 C54 C56 112.5(4)
C53 C54 C56 125.3(5)
N55 C56 C54 113.6(4)
N55 C56 C57 120.7(5)
C57 C56 C54 125.7(5)
C56 C57 H57 120.2
C56 C57 C58 119.6(6)
C58 C57 H57 120.2
C57 C58 H58 120.2
C59 C58 C57 119.5(5)
C59 C58 H58 120.2
C58 C59 H59 120.7
C60 C59 C58 118.6(5)
C60 C59 H59 120.7
N55 C60 C59 122.6(5)
N55 C60 H60 118.7
C59 C60 H60 118.7
N61 C62 C47 113.4(5)
N61 C62 C63 122.1(5)
C63 C62 C47 124.4(5)
C62 C63 H63 120.6
C62 C63 C64 118.9(6)
C64 C63 H63 120.6
C63 C64 H64 120.3
C65 C64 C63 119.3(6)
C65 C64 H64 120.3
C64 C65 H65 121.1
C64 C65 C66 117.8(5)
C66 C65 H65 121.1
N61 C66 C65 123.7(6)
N61 C66 H66 118.2
C65 C66 H66 118.2
N68 C69 C70 121.6(4)
N68 C69 C84 113.3(4)
C70 C69 C84 125.0(4)
C69 C70 C71 121.3(5)
C75 C70 C69 117.5(4)
C75 C70 C71 121.0(5)
C70 C71 H71A 109.3
C70 C71 H71B 109.3
C70 C71 C72 111.6(5)
H71A C71 H71B 108.0
C72 C71 H71A 109.3
C72 C71 H71B 109.3
C71 C72 H72A 110.0
C71 C72 H72B 110.0
C71 C72 C73 108.5(6)
H72A C72 H72B 108.4
C73 C72 H72A 110.0
C73 C72 H72B 110.0
C72 C73 H73A 109.5
C72 C73 H73B 109.5
C72 C73 C74 110.6(5)
H73A C73 H73B 108.1
C74 C73 H73A 109.5
C74 C73 H73B 109.5
C73 C74 H74A 108.3
C73 C74 H74B 108.3
H74A C74 H74B 107.4
C75 C74 C73 116.1(5)
C75 C74 H74A 108.3
C75 C74 H74B 108.3
C70 C75 C74 120.9(5)
C70 C75 C76 117.5(4)
C76 C75 C74 121.6(5)
N67 C76 C75 121.2(4)
N67 C76 C78 111.5(4)
C75 C76 C78 127.2(4)
N77 C78 C76 115.0(4)
N77 C78 C79 119.9(5)
C79 C78 C76 125.0(4)
C78 C79 H79 120.3
C78 C79 C80 119.3(5)
C80 C79 H79 120.3
C79 C80 H80 120.1
C81 C80 C79 119.8(5)
C81 C80 H80 120.1
C80 C81 H81 120.8
C80 C81 C82 118.3(5)
C82 C81 H81 120.8
N77 C82 C81 122.7(5)
N77 C82 H82 118.6
C81 C82 H82 118.6
N83 C84 C69 114.6(4)
N83 C84 C85 121.4(5)
C85 C84 C69 123.8(5)
C84 C85 H85 120.4
C84 C85 C86 119.2(6)
C86 C85 H85 120.4
C85 C86 H86 120.2
C87 C86 C85 119.6(5)
C87 C86 H86 120.2
C86 C87 H87 121.0
C86 C87 C88 118.0(5)
C88 C87 H87 121.0
N83 C88 C87 122.6(5)
N83 C88 H88 118.7
C87 C88 H88 118.7
O22 Cl21 O23 99.9(5)
O24 Cl21 O27 99.4(8)
O24 Cl21 O28 97.3(12)
O25 Cl21 O24 130.5(11)
O25 Cl21 O27 106.4(7)
O25 Cl21 O28 124.3(9)
O26 Cl21 O22 108.9(5)
O26 Cl21 O23 97.5(9)
O28 Cl21 O22 136.2(7)
O28 Cl21 O23 103.2(7)
O28 Cl21 O26 104.3(9)
O28 Cl21 O27 88.8(7)
O36 Cl34 O35 109.6(4)
O37 Cl34 O35 107.4(4)
O37 Cl34 O36 109.4(3)
O37 Cl34 O38 109.0(3)
O38 Cl34 O35 109.2(3)
O38 Cl34 O36 112.2(3)
O2 Cl1 O3 109.9(3)
O2 Cl1 O4 110.6(4)
O2 Cl1 O5 111.0(3)
O4 Cl1 O3 107.9(3)
O5 Cl1 O3 108.6(3)
O5 Cl1 O4 108.8(4)
O30 Cl29 O32 101.7(10)
O31 Cl29 O30 116.0(8)
O31 Cl29 O32 98.8(10)
O33 Cl29 O30 114.1(8)
O33 Cl29 O31 117.8(8)
O33 Cl29 O32 104.6(12)
O8 Cl6 O7 106.6(7)
O8 Cl6 O9 110.1(4)
O8 Cl6 O10 115.9(5)
O9 Cl6 O7 101.9(8)
O10 Cl6 O7 108.9(5)
O10 Cl6 O9 112.2(3)
O12 Cl11 O13 114.0(7)
O12 Cl11 O14 116.8(7)
O12 Cl11 O15 110.4(7)
O14 Cl11 O13 102.0(7)
O15 Cl11 O13 108.9(9)
O15 Cl11 O14 103.9(7)
O18 Cl16 O17 109.5(3)
O19 Cl16 O17 107.3(3)
O19 Cl16 O18 109.4(3)
O19 Cl16 O20 109.0(3)
O20 Cl16 O17 109.2(3)
O20 Cl16 O18 112.2(3)
N93 C94 C95 173.2(19)
C94 C95 H95A 109.5
C94 C95 H95B 109.5
C94 C95 H95C 109.5
H95A C95 H95B 109.5
H95A C95 H95C 109.5
H95B C95 H95C 109.5
N108 C109 C110 177.9(18)
C109 C110 H11A 109.5
C109 C110 H11B 109.5
C109 C110 H11C 109.5
H11A C110 H11B 109.5
H11A C110 H11C 109.5
H11B C110 H11C 109.5
N105 C106 C107 179(2)
C106 C107 H10A 109.5
C106 C107 H10B 109.5
C106 C107 H10C 109.5
H10A C107 H10B 109.5
H10A C107 H10C 109.5
H10B C107 H10C 109.5
N96 C97 C98 178.3(11)
C97 C98 H98A 109.5
C97 C98 H98B 109.5
C97 C98 H98C 109.5
H98A C98 H98B 109.5
H98A C98 H98C 109.5
H98B C98 H98C 109.5
N111 C112 C113 163.4(16)
C112 C113 H11D 109.5
C112 C113 H11E 109.5
C112 C113 H11F 109.5
H11D C113 H11E 109.5
H11D C113 H11F 109.5
H11E C113 H11F 109.5
N99 C100 C101 175.4(11)
C100 C101 H10D 109.5
C100 C101 H10E 109.5
C100 C101 H10F 109.5
H10D C101 H10E 109.5
H10D C101 H10F 109.5
H10E C101 H10F 109.5
N102 C103 C104 171(3)
C103 C104 H10G 108.9
C103 C104 H10H 110.5
C103 C104 H10I 109.0
H10G C104 H10H 109.5
H10G C104 H10I 109.5
H10H C104 H10I 109.5

loop_
_geom_bond_atom_site_label_1
_geom_bond_atom_site_label_2
_geom_bond_distance
Zn1 O40 2.151(3)
Zn1 O41 2.043(3)
Zn1 N1 2.221(4)
Zn1 N11 2.125(4)
Zn1 N45 2.173(4)
Zn1 N55 2.123(4)
Zn2 O39 2.160(3)
Zn2 O40 2.082(3)
Zn2 N2 2.139(3)
Zn2 N17 2.119(4)
Zn2 N67 2.134(3)
Zn2 N77 2.108(4)
Zn3 O39 2.154(3)
Zn3 O42 2.068(3)
Zn3 N24 2.154(4)
Zn3 N39 2.139(4)
Zn3 N68 2.182(4)
Zn3 N83 2.112(4)
Zn4 O41 2.044(3)
Zn4 O42 2.117(3)
Zn4 N23 2.207(4)
Zn4 N33 2.164(4)
Zn4 N46 2.192(4)
Zn4 N61 2.146(4)
N1 N2 1.333(5)
N1 C10 1.334(6)
N2 C3 1.328(6)
N11 C12 1.338(7)
N11 C16 1.342(7)
N17 C18 1.355(6)
N17 C22 1.346(6)
N23 N24 1.329(6)
N23 C32 1.335(6)
N24 C25 1.332(6)
N33 C34 1.348(7)
N33 C38 1.344(8)
N39 C40 1.357(6)
N39 C44 1.339(7)
N45 N46 1.332(5)
N45 C54 1.324(6)
N46 C47 1.316(7)
N55 C56 1.348(7)
N55 C60 1.341(6)
N61 C62 1.336(7)
N61 C66 1.340(6)
N67 N68 1.338(5)
N67 C76 1.341(6)
N68 C69 1.311(6)
N77 C78 1.353(6)
N77 C82 1.336(6)
N83 C84 1.344(6)
N83 C88 1.334(6)
C3 C4 1.411(6)
C3 C18 1.515(7)
C4 C5 1.510(8)
C4 C9 1.390(7)
C5 H5A 0.9700
C5 H5B 0.9700
C5 C6 1.522(8)
C6 H6A 0.9700
C6 H6B 0.9700
C6 C7 1.529(12)
C7 H7A 0.9700
C7 H7B 0.9700
C7 C8 1.495(10)
C8 H8A 0.9700
C8 H8B 0.9700
C8 C9 1.504(7)
C9 C10 1.408(8)
C10 C12 1.501(7)
C12 C13 1.382(7)
C13 H13 0.9300
C13 C14 1.390(10)
C14 H14 0.9300
C14 C15 1.371(10)
C15 H15 0.9300
C15 C16 1.387(8)
C16 H16 0.9300
C18 C19 1.370(7)
C19 H19 0.9300
C19 C20 1.385(7)
C20 H20 0.9300
C20 C21 1.377(8)
C21 H21 0.9300
C21 C22 1.382(8)
C22 H22 0.9300
C25 C26 1.409(6)
C25 C40 1.503(7)
C26 C27 1.518(9)
C26 C31 1.386(8)
C27 H27A 0.9700
C27 H27B 0.9700
C27 C28 1.519(7)
C28 H28A 0.9700
C28 H28B 0.9700
C28 C29 1.489(11)
C29 H29A 0.9700
C29 H29B 0.9700
C29 C30 1.553(11)
C30 H30A 0.9700
C30 H30B 0.9700
C30 C31 1.496(6)
C31 C32 1.418(8)
C32 C34 1.501(8)
C34 C35 1.392(7)
C35 H35 0.9300
C35 C36 1.395(10)
C36 H36 0.9300
C36 C37 1.361(11)
C37 H37 0.9300
C37 C38 1.392(9)
C38 H38 0.9300
C40 C41 1.368(7)
C41 H41 0.9300
C41 C42 1.396(9)
C42 H42 0.9300
C42 C43 1.364(9)
C43 H43 0.9300
C43 C44 1.390(8)
C44 H44 0.9300
C47 C48 1.416(8)
C47 C62 1.509(6)
C48 C49 1.542(9)
C48 C53 1.395(8)
C49 H49A 0.9700
C49 H49B 0.9700
C49 C50 1.494(12)
C50 H50A 0.9700
C50 H50B 0.9700
C50 H50C 0.9700
C50 H50D 0.9700
C50 C51A 1.250(19)
C50 C52A 1.508(19)
C51A H51A 0.9700
C51A H51B 0.9700
C51A C52 1.690(18)
C52 H52A 0.9700
C52 H52B 0.9700
C52 H52C 0.9700
C52 H52D 0.9700
C52 C52A 1.586(16)
C52 C53 1.510(9)
C52A H52E 0.9700
C52A H52F 0.9700
C53 C54 1.400(8)
C54 C56 1.519(6)
C56 C57 1.367(7)
C57 H57 0.9300
C57 C58 1.379(8)
C58 H58 0.9300
C58 C59 1.363(9)
C59 H59 0.9300
C59 C60 1.362(7)
C60 H60 0.9300
C62 C63 1.388(8)
C63 H63 0.9300
C63 C64 1.390(8)
C64 H64 0.9300
C64 C65 1.376(9)
C65 H65 0.9300
C65 C66 1.385(8)
C66 H66 0.9300
C69 C70 1.427(6)
C69 C84 1.502(7)
C70 C71 1.499(7)
C70 C75 1.380(7)
C71 H71A 0.9700
C71 H71B 0.9700
C71 C72 1.511(8)
C72 H72A 0.9700
C72 H72B 0.9700
C72 C73 1.519(11)
C73 H73A 0.9700
C73 H73B 0.9700
C73 C74 1.522(8)
C74 H74A 0.9700
C74 H74B 0.9700
C74 C75 1.502(7)
C75 C76 1.417(7)
C76 C78 1.498(7)
C78 C79 1.389(7)
C79 H79 0.9300
C79 C80 1.395(8)
C80 H80 0.9300
C80 C81 1.364(8)
C81 H81 0.9300
C81 C82 1.379(7)
C82 H82 0.9300
C84 C85 1.374(7)
C85 H85 0.9300
C85 C86 1.388(8)
C86 H86 0.9300
C86 C87 1.371(9)
C87 H87 0.9300
C87 C88 1.389(8)
C88 H88 0.9300
Cl21 O22 1.458(7)
Cl21 O23 1.573(10)
Cl21 O24 1.322(13)
Cl21 O25 1.241(15)
Cl21 O26 1.388(10)
Cl21 O27 1.678(11)
Cl21 O28 1.328(10)
Cl34 O35 1.439(5)
Cl34 O36 1.438(5)
Cl34 O37 1.429(5)
Cl34 O38 1.438(4)
Cl1 O2 1.414(5)
Cl1 O3 1.438(5)
Cl1 O4 1.433(6)
Cl1 O5 1.431(5)
Cl29 O30 1.469(11)
Cl29 O31 1.350(11)
Cl29 O32 1.505(14)
Cl29 O33 1.315(10)
Cl6 O7 1.435(10)
Cl6 O8 1.361(6)
Cl6 O9 1.425(5)
Cl6 O10 1.402(6)
Cl11 O12 1.353(7)
Cl11 O13 1.374(8)
Cl11 O14 1.366(8)
Cl11 O15 1.356(9)
Cl16 O17 1.439(5)
Cl16 O18 1.438(4)
Cl16 O19 1.429(4)
Cl16 O20 1.437(4)
N93 C94 1.054(18)
C94 C95 1.467(19)
C95 H95A 0.9600
C95 H95B 0.9600
C95 H95C 0.9600
N108 C109 1.156(18)
C109 C110 1.333(19)
C110 H11A 0.9600
C110 H11B 0.9600
C110 H11C 0.9600
N105 C106 1.200(16)
C106 C107 1.38(2)
C107 H10A 0.9600
C107 H10B 0.9600
C107 H10C 0.9600
N96 C97 1.158(10)
C97 C98 1.454(13)
C98 H98A 0.9600
C98 H98B 0.9600
C98 H98C 0.9600
N111 C112 1.207(18)
C112 C113 1.457(19)
C113 H11D 0.9600
C113 H11E 0.9600
C113 H11F 0.9600
N99 C100 1.104(9)
C100 C101 1.457(11)
C101 H10D 0.9600
C101 H10E 0.9600
C101 H10F 0.9600
N102 C103 0.989(15)
C103 C104 1.504(17)
C104 H10G 0.9599
C104 H10H 0.9600
C104 H10I 0.9601

loop_
_geom_torsion_atom_site_label_1
_geom_torsion_atom_site_label_2
_geom_torsion_atom_site_label_3
_geom_torsion_atom_site_label_4
_geom_torsion
Zn1 N1 N2 Zn2 -9.8(4)
Zn1 N1 N2 C3 151.2(3)
Zn1 N1 C10 C9 -150.6(4)
Zn1 N1 C10 C12 24.8(5)
Zn1 N11 C12 C10 18.6(5)
Zn1 N11 C12 C13 -159.6(4)
Zn1 N11 C16 C15 160.8(5)
Zn1 N45 N46 Zn4 6.7(4)
Zn1 N45 N46 C47 163.2(4)
Zn1 N45 C54 C53 -162.3(5)
Zn1 N45 C54 C56 13.2(5)
Zn1 N55 C56 C54 16.1(5)
Zn1 N55 C56 C57 -164.9(4)
Zn1 N55 C60 C59 166.9(5)
Zn2 N2 C3 C4 158.0(3)
Zn2 N2 C3 C18 -19.0(5)
Zn2 N17 C18 C3 -13.2(5)
Zn2 N17 C18 C19 165.4(4)
Zn2 N17 C22 C21 -167.1(4)
Zn2 N67 N68 Zn3 -1.2(5)
Zn2 N67 N68 C69 -162.5(4)
Zn2 N67 C76 C75 159.1(4)
Zn2 N67 C76 C78 -17.1(5)
Zn2 N77 C78 C76 -16.0(6)
Zn2 N77 C78 C79 161.5(4)
Zn2 N77 C82 C81 -161.6(4)
Zn3 N24 C25 C26 -156.8(4)
Zn3 N24 C25 C40 19.3(5)
Zn3 N39 C40 C25 16.9(5)
Zn3 N39 C40 C41 -160.7(4)
Zn3 N39 C44 C43 162.6(5)
Zn3 N68 C69 C70 -156.3(4)
Zn3 N68 C69 C84 20.1(6)
Zn3 N83 C84 C69 18.6(6)
Zn3 N83 C84 C85 -156.1(5)
Zn3 N83 C88 C87 158.0(5)
Zn4 N23 N24 Zn3 8.3(4)
Zn4 N23 N24 C25 -153.4(3)
Zn4 N23 C32 C31 149.8(4)
Zn4 N23 C32 C34 -25.6(5)
Zn4 N33 C34 C32 -21.7(6)
Zn4 N33 C34 C35 154.5(5)
Zn4 N33 C38 C37 -153.4(6)
Zn4 N46 C47 C48 156.5(5)
Zn4 N46 C47 C62 -21.0(6)
Zn4 N61 C62 C47 -26.3(6)
Zn4 N61 C62 C63 151.5(5)
Zn4 N61 C66 C65 -152.6(5)
N1 N2 C3 C4 -3.6(6)
N1 N2 C3 C18 179.5(4)
N1 C10 C12 N11 -28.7(6)
N1 C10 C12 C13 149.5(5)
N2 N1 C10 C9 5.8(6)
N2 N1 C10 C12 -178.8(4)
N2 C3 C4 C5 -164.5(5)
N2 C3 C4 C9 9.3(7)
N2 C3 C18 N17 21.0(5)
N2 C3 C18 C19 -157.5(4)
N11 C12 C13 C14 -0.7(9)
N17 C18 C19 C20 3.6(7)
N23 N24 C25 C26 5.4(7)
N23 N24 C25 C40 -178.4(4)
N23 C32 C34 N33 31.1(6)
N23 C32 C34 C35 -144.9(6)
N24 N23 C32 C31 -6.8(7)
N24 N23 C32 C34 177.8(4)
N24 C25 C26 C27 164.2(4)
N24 C25 C26 C31 -8.6(7)
N24 C25 C40 N39 -23.8(6)
N24 C25 C40 C41 153.7(5)
N33 C34 C35 C36 0.3(10)
N39 C40 C41 C42 -5.4(9)
N45 N46 C47 C48 -0.6(8)
N45 N46 C47 C62 -178.1(4)
N45 C54 C56 N55 -18.8(6)
N45 C54 C56 C57 162.2(5)
N46 N45 C54 C53 0.9(8)
N46 N45 C54 C56 176.4(4)
N46 C47 C48 C49 -175.3(7)
N46 C47 C48 C53 0.4(9)
N46 C47 C62 N61 31.1(7)
N46 C47 C62 C63 -146.6(6)
N55 C56 C57 C58 -3.2(9)
N61 C62 C63 C64 2.7(10)
N67 N68 C69 C70 6.0(8)
N67 N68 C69 C84 -177.5(4)
N67 C76 C78 N77 21.4(6)
N67 C76 C78 C79 -155.9(5)
N68 N67 C76 C75 -4.3(7)
N68 N67 C76 C78 179.6(4)
N68 C69 C70 C71 165.6(5)
N68 C69 C70 C75 -8.9(8)
N68 C69 C84 N83 -25.8(7)
N68 C69 C84 C85 148.8(6)
N77 C78 C79 C80 2.0(9)
N83 C84 C85 C86 -4.7(10)
C3 C4 C5 C6 151.1(6)
C3 C4 C9 C8 177.5(5)
C3 C4 C9 C10 -7.4(7)
C3 C18 C19 C20 -178.1(5)
C4 C3 C18 N17 -155.8(4)
C4 C3 C18 C19 25.7(7)
C4 C5 C6 C7 55.6(7)
C4 C9 C10 N1 0.2(7)
C4 C9 C10 C12 -174.5(4)
C5 C4 C9 C8 -8.7(8)
C5 C4 C9 C10 166.5(5)
C5 C6 C7 C8 -60.1(8)
C6 C7 C8 C9 30.6(9)
C7 C8 C9 C4 4.4(9)
C7 C8 C9 C10 -170.5(6)
C8 C9 C10 N1 175.3(5)
C8 C9 C10 C12 0.6(8)
C9 C4 C5 C6 -22.5(8)
C9 C10 C12 N11 146.5(5)
C9 C10 C12 C13 -35.3(8)
C10 N1 N2 Zn2 -165.1(3)
C10 N1 N2 C3 -4.1(6)
C10 C12 C13 C14 -178.8(6)
C12 N11 C16 C15 -0.1(8)
C12 C13 C14 C15 -2.2(10)
C13 C14 C15 C16 3.9(11)
C14 C15 C16 N11 -2.8(10)
C16 N11 C12 C10 -179.9(5)
C16 N11 C12 C13 1.9(8)
C18 N17 C22 C21 0.6(7)
C18 C3 C4 C5 12.1(7)
C18 C3 C4 C9 -174.1(4)
C18 C19 C20 C21 -1.4(8)
C19 C20 C21 C22 -1.0(8)
C20 C21 C22 N17 1.4(8)
C22 N17 C18 C3 178.3(4)
C22 N17 C18 C19 -3.1(7)
C25 C26 C27 C28 -147.4(5)
C25 C26 C31 C30 179.0(5)
C25 C26 C31 C32 4.2(7)
C25 C40 C41 C42 177.3(6)
C26 C25 C40 N39 152.1(5)
C26 C25 C40 C41 -30.3(8)
C26 C27 C28 C29 -57.3(7)
C26 C31 C32 N23 3.3(7)
C26 C31 C32 C34 178.0(5)
C27 C26 C31 C30 6.2(7)
C27 C26 C31 C32 -168.7(5)
C27 C28 C29 C30 59.5(8)
C28 C29 C30 C31 -28.7(8)
C29 C30 C31 C26 -4.8(8)
C29 C30 C31 C32 169.7(5)
C30 C31 C32 N23 -171.4(5)
C30 C31 C32 C34 3.3(8)
C31 C26 C27 C28 25.3(7)
C31 C32 C34 N33 -144.0(5)
C31 C32 C34 C35 39.9(8)
C32 N23 N24 Zn3 164.0(3)
C32 N23 N24 C25 2.3(6)
C32 C34 C35 C36 176.1(6)
C34 N33 C38 C37 2.9(10)
C34 C35 C36 C37 2.2(11)
C35 C36 C37 C38 -2.2(12)
C36 C37 C38 N33 -0.4(11)
C38 N33 C34 C32 -179.0(5)
C38 N33 C34 C35 -2.9(9)
C40 N39 C44 C43 -1.9(8)
C40 C25 C26 C27 -11.4(7)
C40 C25 C26 C31 175.7(4)
C40 C41 C42 C43 2.4(10)
C41 C42 C43 C44 0.5(11)
C42 C43 C44 N39 -0.9(10)
C44 N39 C40 C25 -177.4(4)
C44 N39 C40 C41 5.0(8)
C47 C48 C49 C50 162.8(10)
C47 C48 C53 C52 -178.1(8)
C47 C48 C53 C54 0.4(10)
C47 C62 C63 C64 -179.8(6)
C48 C47 C62 N61 -146.3(6)
C48 C47 C62 C63 36.0(9)
C48 C49 C50 C51A -18(2)
C48 C49 C50 C52A 50.2(17)
C48 C53 C54 N45 -1.1(9)
C48 C53 C54 C56 -176.0(6)
C49 C48 C53 C52 -2.4(12)
C49 C48 C53 C54 176.1(8)
C49 C50 C51A C52 55(2)
C49 C50 C52A C52 -65.2(15)
C50 C51A C52 C52A 51.2(15)
C50 C51A C52 C53 -62.4(18)
C51A C50 C52A C52 48.6(11)
C51A C52 C52A C50 -38.6(9)
C51A C52 C53 C48 35.3(14)
C51A C52 C53 C54 -143.1(10)
C52 C53 C54 N45 177.4(8)
C52 C53 C54 C56 2.4(12)
C52A C50 C51A C52 -46.8(12)
C52A C52 C53 C48 -17.2(15)
C52A C52 C53 C54 164.4(10)
C53 C48 C49 C50 -12.7(14)
C53 C52 C52A C50 48.0(15)
C53 C54 C56 N55 156.5(6)
C53 C54 C56 C57 -22.5(9)
C54 N45 N46 Zn4 -156.5(4)
C54 N45 N46 C47 0.0(7)
C54 C56 C57 C58 175.8(6)
C56 N55 C60 C59 -0.8(8)
C56 C57 C58 C59 0.7(11)
C57 C58 C59 C60 1.6(10)
C58 C59 C60 N55 -1.6(10)
C60 N55 C56 C54 -175.9(4)
C60 N55 C56 C57 3.2(7)
C62 N61 C66 C65 1.7(9)
C62 C47 C48 C49 1.9(11)
C62 C47 C48 C53 177.6(6)
C62 C63 C64 C65 1.3(11)
C63 C64 C65 C66 -3.5(11)
C64 C65 C66 N61 2.1(10)
C66 N61 C62 C47 178.1(5)
C66 N61 C62 C63 -4.1(8)
C69 C70 C71 C72 -150.8(6)
C69 C70 C75 C74 -178.7(6)
C69 C70 C75 C76 5.1(8)
C69 C84 C85 C86 -178.9(6)
C70 C69 C84 N83 150.5(5)
C70 C69 C84 C85 -34.9(9)
C70 C71 C72 C73 -57.2(7)
C70 C75 C76 N67 1.1(8)
C70 C75 C76 C78 176.6(5)
C71 C70 C75 C74 6.8(9)
C71 C70 C75 C76 -169.4(5)
C71 C72 C73 C74 61.6(7)
C72 C73 C74 C75 -32.4(9)
C73 C74 C75 C70 -2.0(9)
C73 C74 C75 C76 174.0(6)
C74 C75 C76 N67 -175.0(5)
C74 C75 C76 C78 0.5(9)
C75 C70 C71 C72 23.5(8)
C75 C76 C78 N77 -154.4(5)
C75 C76 C78 C79 28.2(9)
C76 N67 N68 Zn3 162.0(4)
C76 N67 N68 C69 0.7(7)
C76 C78 C79 C80 179.3(5)
C78 N77 C82 C81 1.2(8)
C78 C79 C80 C81 -0.9(10)
C79 C80 C81 C82 -0.1(9)
C80 C81 C82 N77 0.0(8)
C82 N77 C78 C76 -179.7(4)
C82 N77 C78 C79 -2.2(8)
C84 N83 C88 C87 -2.0(9)
C84 C69 C70 C71 -10.4(9)
C84 C69 C70 C75 175.1(5)
C84 C85 C86 C87 1.2(11)
C85 C86 C87 C88 1.7(11)
C86 C87 C88 N83 -1.4(10)
C88 N83 C84 C69 179.8(5)
C88 N83 C84 C85 5.1(9)
